data_4035318
loop_
_publ_author_name
'Uemura, Naohiro'
'Toyoda, Seiya'
'Ishikawa, Hiroki'
'Yoshida, Yasushi'
'Mino, Takashi'
'Kasashima, Yoshio'
'Sakamoto, Masami'

_publ_section_title
;
 Asymmetric Diels-Alder Reaction Involving Dynamic Enantioselective
 Crystallization.
;
_journal_issue 16
_journal_name_full 'The Journal of organic chemistry'
_journal_page_first 9300
_journal_page_last 9304
_journal_paper_doi 10.1021/acs.joc.8b01273
_journal_volume 83
_journal_year 2018
_chemical_formula_sum 'C15 H13 N O3'
_chemical_formula_weight 255.26
_space_group_crystal_system orthorhombic
_space_group_IT_number 61
_space_group_name_Hall '-P 2ac 2ab'
_space_group_name_H-M_alt 'P b c a'
_atom_sites_solution_hydrogens geom
_atom_sites_solution_primary direct
_atom_sites_solution_secondary difmap
_cell_angle_alpha 90
_cell_angle_beta 90
_cell_angle_gamma 90
_cell_formula_units_Z 8
_cell_length_a 12.7547(17)
_cell_length_b 11.3387(15)
_cell_length_c 16.800(2)
_cell_measurement_reflns_used 1348
_cell_measurement_temperature 173
_cell_measurement_theta_max 20.9203
_cell_measurement_theta_min 2.4246
_cell_volume 2429.6(5)
_computing_cell_refinement 'SAINT V8.34A (Bruker AXS Inc., 2013)'
_computing_data_reduction 'SAINT V8.34A (Bruker AXS Inc., 2013)'
_computing_structure_refinement 'SHELXL-2014/7 (Sheldrick, 2014)'
_diffrn_ambient_temperature 173
_diffrn_detector_area_resol_mean 8.3333
_diffrn_measured_fraction_theta_full 0.994
_diffrn_measured_fraction_theta_max 0.994
_diffrn_measurement_device_type goniometer
_diffrn_radiation_wavelength 0.71073
_diffrn_reflns_av_R_equivalents 0.0577
_diffrn_reflns_av_unetI/netI 0.0450
_diffrn_reflns_limit_h_max 16
_diffrn_reflns_limit_h_min -14
_diffrn_reflns_limit_k_max 14
_diffrn_reflns_limit_k_min -14
_diffrn_reflns_limit_l_max 21
_diffrn_reflns_limit_l_min -15
_diffrn_reflns_number 13062
_diffrn_reflns_theta_full 27.450
_diffrn_reflns_theta_max 27.450
_diffrn_reflns_theta_min 2.425
_exptl_absorpt_coefficient_mu 0.098
_exptl_absorpt_correction_T_max 0.99
_exptl_absorpt_correction_T_min 0.94
_exptl_absorpt_correction_type multi-scan
_exptl_absorpt_process_details
;
;
_exptl_crystal_colour colourless
_exptl_crystal_density_diffrn 1.396
_exptl_crystal_density_method 'not measured'
_exptl_crystal_description prismatic
_exptl_crystal_F_000 1072
_exptl_crystal_size_max 0.200
_exptl_crystal_size_mid 0.200
_exptl_crystal_size_min 0.100
_refine_diff_density_max 0.214
_refine_diff_density_min -0.203
_refine_ls_extinction_method none
_refine_ls_goodness_of_fit_ref 0.968
_refine_ls_hydrogen_treatment constr
_refine_ls_matrix_type full
_refine_ls_number_parameters 173
_refine_ls_number_reflns 2758
_refine_ls_number_restraints 0
_refine_ls_restrained_S_all 0.968
_refine_ls_R_factor_all 0.0800
_refine_ls_R_factor_gt 0.0450
_refine_ls_shift/su_max 0.000
_refine_ls_shift/su_mean 0.000
_refine_ls_structure_factor_coef Fsqd
_refine_ls_weighting_details 'w=1/[\s^2^(Fo^2^)+(0.0518P)^2^+0.2560P] where P=(Fo^2^+2Fc^2^)/3'
_refine_ls_weighting_scheme calc
_refine_ls_wR_factor_gt 0.1001
_refine_ls_wR_factor_ref 0.1121
_reflns_number_gt 1797
_reflns_number_total 2758
_reflns_threshold_expression 'I > 2\s(I)'
_cod_data_source_file jo8b01273_si_003.cif
_cod_data_source_block I
_cod_original_cell_volume 2429.6(6)
_cod_database_code 4035318

loop_
_space_group_symop_operation_xyz
'x, y, z'
'-x+1/2, -y, z+1/2'
'-x, y+1/2, -z+1/2'
'x+1/2, -y+1/2, -z'
'-x, -y, -z'
'x-1/2, y, -z-1/2'
'x, -y-1/2, z-1/2'
'-x-1/2, y-1/2, z'

loop_
_atom_site_type_symbol
_atom_site_label
_atom_site_fract_x
_atom_site_fract_y
_atom_site_fract_z
_atom_site_U_iso_or_equiv
_atom_site_adp_type
_atom_site_calc_flag
_atom_site_refinement_flags_adp
_atom_site_refinement_flags_posn
_atom_site_occupancy
C C1 0.97790(13) 0.15265(14) 0.63102(10) 0.0303(4) Uani d . . 1
C C2 1.03421(13) 0.19314(15) 0.70478(10) 0.0305(4) Uani d . . 1
H H2 1.0988 0.1457 0.7154 0.037 Uiso calc U R 1
C C3 1.05663(15) 0.32913(16) 0.70647(11) 0.0385(5) Uani d . . 1
H H3 1.1242 0.354 0.6814 0.046 Uiso calc U R 1
C C4 0.96008(16) 0.38902(15) 0.67445(12) 0.0415(5) Uani d . . 1
H H4 0.9522 0.4264 0.6242 0.05 Uiso calc U R 1
C C5 0.88907(15) 0.37867(14) 0.73069(11) 0.0393(5) Uani d . . 1
H H5 0.8189 0.4067 0.7288 0.047 Uiso calc U R 1
C C6 0.94027(14) 0.31372(16) 0.79901(10) 0.0345(4) Uani d . . 1
C C7 0.95405(13) 0.18182(14) 0.77168(10) 0.0296(4) Uani d . . 1
H H7 0.9813 0.1316 0.816 0.036 Uiso calc U R 1
C C8 0.85873(13) 0.12785(13) 0.73403(10) 0.0283(4) Uani d . . 1
C C9 0.89953(19) 0.33251(19) 0.88123(12) 0.0540(6) Uani d . . 1
H H9A 0.9448 0.2916 0.9194 0.081 Uiso calc U R 1
H H9B 0.8281 0.3012 0.8851 0.081 Uiso calc U R 1
H H9C 0.8989 0.4171 0.8932 0.081 Uiso calc U R 1
C C10 0.80057(12) 0.07767(14) 0.59559(10) 0.0274(4) Uani d . . 1
C C11 0.71084(14) 0.14374(16) 0.58298(11) 0.0368(4) Uani d . . 1
H H11 0.6978 0.2126 0.6136 0.044 Uiso calc U R 1
C C12 0.64054(14) 0.10804(17) 0.52519(12) 0.0430(5) Uani d . . 1
H H12 0.5787 0.1526 0.5159 0.052 Uiso calc U R 1
C C13 0.65991(15) 0.00772(18) 0.48090(11) 0.0422(5) Uani d . . 1
H H13 0.6115 -0.0163 0.4411 0.051 Uiso calc U R 1
C C14 0.74918(15) -0.05748(16) 0.49421(11) 0.0392(5) Uani d . . 1
H H14 0.7621 -0.1266 0.4638 0.047 Uiso calc U R 1
C C15 0.82002(14) -0.02260(15) 0.55172(10) 0.0336(4) Uani d . . 1
H H15 0.8817 -0.0674 0.561 0.04 Uiso calc U R 1
N N1 0.87703(10) 0.11666(11) 0.65272(8) 0.0272(3) Uani d . . 1
O O1 0.77787(10) 0.09922(11) 0.76675(7) 0.0419(3) Uani d . . 1
O O2 1.01052(9) 0.15308(12) 0.56362(7) 0.0432(4) Uani d . . 1
O O3 1.04823(10) 0.35185(11) 0.79013(7) 0.0431(4) Uani d . . 1

loop_
_atom_site_aniso_label
_atom_site_aniso_U_11
_atom_site_aniso_U_22
_atom_site_aniso_U_33
_atom_site_aniso_U_12
_atom_site_aniso_U_13
_atom_site_aniso_U_23
C1 0.0305(9) 0.0259(9) 0.0345(10) 0.0030(7) 0.0026(8) -0.0040(7)
C2 0.0272(9) 0.0299(9) 0.0343(10) 0.0022(7) -0.0032(7) -0.0033(7)
C3 0.0417(11) 0.0392(11) 0.0346(10) -0.0141(8) 0.0019(8) -0.0049(8)
C4 0.0590(13) 0.0228(10) 0.0426(11) -0.0053(9) -0.0025(10) 0.0035(8)
C5 0.0471(11) 0.0212(9) 0.0496(12) 0.0048(8) -0.0027(10) -0.0032(8)
C6 0.0382(10) 0.0303(10) 0.0351(10) -0.0030(8) -0.0002(8) -0.0064(8)
C7 0.0335(10) 0.0260(9) 0.0294(9) 0.0031(7) -0.0058(8) 0.0003(7)
C8 0.0340(9) 0.0215(8) 0.0294(9) 0.0016(7) -0.0011(8) 0.0007(7)
C9 0.0673(14) 0.0527(13) 0.0419(12) -0.0076(11) 0.0077(10) -0.0155(10)
C10 0.0299(9) 0.0259(9) 0.0264(8) -0.0036(7) -0.0024(7) 0.0024(7)
C11 0.0385(10) 0.0304(10) 0.0415(11) 0.0025(8) -0.0036(9) -0.0009(8)
C12 0.0361(10) 0.0442(12) 0.0487(12) 0.0050(9) -0.0119(9) 0.0072(9)
C13 0.0446(12) 0.0480(12) 0.0339(10) -0.0091(9) -0.0153(9) 0.0047(9)
C14 0.0472(11) 0.0355(10) 0.0349(10) -0.0026(9) -0.0084(9) -0.0065(8)
C15 0.0355(10) 0.0307(10) 0.0344(9) 0.0024(8) -0.0051(8) -0.0028(8)
N1 0.0293(8) 0.0237(7) 0.0285(7) -0.0007(6) -0.0016(6) -0.0024(6)
O1 0.0400(7) 0.0482(8) 0.0373(7) -0.0118(6) 0.0068(6) -0.0017(6)
O2 0.0419(8) 0.0532(9) 0.0346(7) -0.0103(6) 0.0093(6) -0.0102(6)
O3 0.0447(8) 0.0442(8) 0.0405(8) -0.0135(6) -0.0030(6) -0.0107(6)

loop_
_atom_type_symbol
_atom_type_description
_atom_type_scat_dispersion_real
_atom_type_scat_dispersion_imag
_atom_type_scat_source
C C 0.0033 0.0016 'International Tables Vol C Tables 4.2.6.8 and 6.1.1.4'
H H 0.0000 0.0000 'International Tables Vol C Tables 4.2.6.8 and 6.1.1.4'
N N 0.0061 0.0033 'International Tables Vol C Tables 4.2.6.8 and 6.1.1.4'
O O 0.0106 0.0060 'International Tables Vol C Tables 4.2.6.8 and 6.1.1.4'

loop_
_geom_angle_atom_site_label_1
_geom_angle_atom_site_label_2
_geom_angle_atom_site_label_3
_geom_angle
O2 C1 N1 124.29(16)
O2 C1 C2 127.40(16)
N1 C1 C2 108.28(14)
C1 C2 C7 105.15(14)
C1 C2 C3 113.70(14)
C7 C2 C3 101.05(13)
C1 C2 H2 112.1
C7 C2 H2 112.1
C3 C2 H2 112.1
O3 C3 C4 102.02(15)
O3 C3 C2 100.41(13)
C4 C3 C2 106.73(14)
O3 C3 H3 115.3
C4 C3 H3 115.3
C2 C3 H3 115.3
C5 C4 C3 105.46(16)
C5 C4 H4 127.3
C3 C4 H4 127.3
C4 C5 C6 106.96(17)
C4 C5 H5 126.5
C6 C5 H5 126.5
O3 C6 C9 112.55(15)
O3 C6 C5 100.76(14)
C9 C6 C5 118.88(17)
O3 C6 C7 98.46(13)
C9 C6 C7 116.41(16)
C5 C6 C7 106.83(14)
C8 C7 C2 105.48(13)
C8 C7 C6 114.82(14)
C2 C7 C6 102.12(13)
C8 C7 H7 111.3
C2 C7 H7 111.3
C6 C7 H7 111.3
O1 C8 N1 124.27(15)
O1 C8 C7 127.36(15)
N1 C8 C7 108.36(14)
C6 C9 H9A 109.5
C6 C9 H9B 109.5
H9A C9 H9B 109.5
C6 C9 H9C 109.5
H9A C9 H9C 109.5
H9B C9 H9C 109.5
C15 C10 C11 120.91(15)
C15 C10 N1 119.26(15)
C11 C10 N1 119.77(15)
C12 C11 C10 119.04(17)
C12 C11 H11 120.5
C10 C11 H11 120.5
C11 C12 C13 120.23(17)
C11 C12 H12 119.9
C13 C12 H12 119.9
C14 C13 C12 120.19(17)
C14 C13 H13 119.9
C12 C13 H13 119.9
C13 C14 C15 120.10(17)
C13 C14 H14 120.0
C15 C14 H14 120.0
C10 C15 C14 119.54(17)
C10 C15 H15 120.2
C14 C15 H15 120.2
C8 N1 C1 112.56(13)
C8 N1 C10 124.71(13)
C1 N1 C10 122.67(14)
C3 O3 C6 96.79(12)

loop_
_geom_bond_atom_site_label_1
_geom_bond_atom_site_label_2
_geom_bond_distance
C1 O2 1.206(2)
C1 N1 1.398(2)
C1 C2 1.504(2)
C2 C7 1.525(2)
C2 C3 1.569(2)
C2 H2 1.0
C3 O3 1.433(2)
C3 C4 1.506(3)
C3 H3 1.0
C4 C5 1.314(3)
C4 H4 0.95
C5 C6 1.512(3)
C5 H5 0.95
C6 O3 1.451(2)
C6 C9 1.491(3)
C6 C7 1.574(2)
C7 C8 1.501(2)
C7 H7 1.0
C8 O1 1.2130(19)
C8 N1 1.392(2)
C9 H9A 0.98
C9 H9B 0.98
C9 H9C 0.98
C10 C15 1.377(2)
C10 C11 1.384(2)
C10 N1 1.438(2)
C11 C12 1.382(2)
C11 H11 0.95
C12 C13 1.382(3)
C12 H12 0.95
C13 C14 1.376(3)
C13 H13 0.95
C14 C15 1.381(2)
C14 H14 0.95
C15 H15 0.95

loop_
_geom_torsion_atom_site_label_1
_geom_torsion_atom_site_label_2
_geom_torsion_atom_site_label_3
_geom_torsion_atom_site_label_4
_geom_torsion
O2 C1 C2 C7 175.77(17)
N1 C1 C2 C7 -2.25(18)
O2 C1 C2 C3 66.2(2)
N1 C1 C2 C3 -111.87(16)
C1 C2 C3 O3 146.92(14)
C7 C2 C3 O3 34.80(16)
C1 C2 C3 C4 40.9(2)
C7 C2 C3 C4 -71.24(16)
O3 C3 C4 C5 -32.36(18)
C2 C3 C4 C5 72.53(18)
C3 C4 C5 C6 0.70(19)
C4 C5 C6 O3 30.57(17)
C4 C5 C6 C9 153.98(17)
C4 C5 C6 C7 -71.78(18)
C1 C2 C7 C8 3.76(17)
C3 C2 C7 C8 122.26(13)
C1 C2 C7 C6 -116.57(14)
C3 C2 C7 C6 1.94(16)
O3 C6 C7 C8 -150.99(14)
C9 C6 C7 C8 88.6(2)
C5 C6 C7 C8 -46.98(19)
O3 C6 C7 C2 -37.41(15)
C9 C6 C7 C2 -157.86(16)
C5 C6 C7 C2 66.60(17)
C2 C7 C8 O1 176.80(16)
C6 C7 C8 O1 -71.6(2)
C2 C7 C8 N1 -4.07(17)
C6 C7 C8 N1 107.53(16)
C15 C10 C11 C12 -0.3(3)
N1 C10 C11 C12 176.96(15)
C10 C11 C12 C13 0.1(3)
C11 C12 C13 C14 0.2(3)
C12 C13 C14 C15 -0.3(3)
C11 C10 C15 C14 0.2(3)
N1 C10 C15 C14 -177.04(15)
C13 C14 C15 C10 0.1(3)
O1 C8 N1 C1 -178.01(15)
C7 C8 N1 C1 2.82(18)
O1 C8 N1 C10 4.6(2)
C7 C8 N1 C10 -174.55(14)
O2 C1 N1 C8 -178.41(16)
C2 C1 N1 C8 -0.31(18)
O2 C1 N1 C10 -1.0(3)
C2 C1 N1 C10 177.13(14)
C15 C10 N1 C8 -119.43(17)
C11 C10 N1 C8 63.3(2)
C15 C10 N1 C1 63.5(2)
C11 C10 N1 C1 -113.80(18)
C4 C3 O3 C6 49.58(15)
C2 C3 O3 C6 -60.19(15)
C9 C6 O3 C3 -176.15(16)
C5 C6 O3 C3 -48.47(15)
C7 C6 O3 C3 60.57(14)
